data_4025309
loop_
_publ_author_name
'Dennis H. Evans'
'Nadine E. Gruhn'
'Jin Jin'
'Bo Li'
'Edward Lorance'
'Noriko Okumura'
'Norma A. Mac\'ias-Ruvalcaba'
'Uzma I. Zakai'
'Shao-Zhong Zhang'
'Eric Block'
'Richard S. Glass'

_publ_section_title
;
 Electrochemical and Chemical Oxidation of Dithia-, Diselena-, Ditellura-,
 Selenathia-, and Tellurathiamesocycles and Stability of the Oxidized
 Species
;
_journal_name_full 'Journal of Organic Chemistry'
_journal_page_first 1997
_journal_page_last 2009
_journal_paper_doi 10.1021/jo9026484
_journal_volume 75
_journal_year 2010
_chemical_formula_moiety '(Te (CH2)6 S) O B(C6F5)3'
_chemical_formula_sum 'C24 H12 B F15 O S Te'
_chemical_formula_weight 771.81
_chemical_melting_point ?
_chemical_name_systematic
; 
 5-Thiatellurocane 5-Oxytris(pentafluorophenyl)boron
;
_space_group_IT_number 14
_symmetry_cell_setting monoclinic
_symmetry_space_group_name_Hall '-P 2ybc'
_symmetry_space_group_name_H-M 'P 1 21/c 1'
_atom_sites_solution_hydrogens geom
_atom_sites_solution_primary direct
_atom_sites_solution_secondary difmap
_audit_creation_method SHELXL-97
_cell_angle_alpha 90.00
_cell_angle_beta 95.7100(10)
_cell_angle_gamma 90.00
_cell_formula_units_Z 4
_cell_length_a 12.5426(6)
_cell_length_b 20.8109(9)
_cell_length_c 9.6271(4)
_cell_measurement_reflns_used 9118
_cell_measurement_temperature 173(2)
_cell_measurement_theta_max 28.11
_cell_measurement_theta_min 2.34
_cell_volume 2500.42(19)
_computing_cell_refinement 'SMART, SAINT'
_computing_data_collection SMART
_computing_data_reduction SAINT
_computing_molecular_graphics 'SHELXP-93 (Sheldrick, 1993)'
_computing_publication_material 'SHELXCIF-93 (Sheldrick, 1993)'
_computing_structure_refinement 'SHELXL-97 (Sheldrick, 1997)'
_computing_structure_solution 'SHELXS-97 (Sheldrick, 1990)'
_diffrn_ambient_temperature 173(2)
_diffrn_measured_fraction_theta_full 0.960
_diffrn_measured_fraction_theta_max 0.960
_diffrn_measurement_device_type 'Bruker SMART APEX CCD'
_diffrn_measurement_method '0.3 deg wide \w exposures'
_diffrn_radiation_monochromator graphite
_diffrn_radiation_source 'fine-focus sealed tube'
_diffrn_radiation_type MoK\a
_diffrn_radiation_wavelength 0.71073
_diffrn_reflns_av_R_equivalents 0.0422
_diffrn_reflns_av_sigmaI/netI 0.0422
_diffrn_reflns_limit_h_max 16
_diffrn_reflns_limit_h_min -16
_diffrn_reflns_limit_k_max 26
_diffrn_reflns_limit_k_min -26
_diffrn_reflns_limit_l_max 12
_diffrn_reflns_limit_l_min -12
_diffrn_reflns_number 21535
_diffrn_reflns_theta_full 27.99
_diffrn_reflns_theta_max 27.99
_diffrn_reflns_theta_min 2.34
_diffrn_standards_decay_% 0
_diffrn_standards_interval_count na
_diffrn_standards_interval_time na
_diffrn_standards_number 'none (area detector data)'
_exptl_absorpt_coefficient_mu 1.406
_exptl_absorpt_correction_T_max 0.9204
_exptl_absorpt_correction_T_min 0.7760
_exptl_absorpt_correction_type 'multi-scan (SADABS)'
_exptl_crystal_colour colorless
_exptl_crystal_density_diffrn 2.050
_exptl_crystal_density_meas ?
_exptl_crystal_density_method none
_exptl_crystal_description plate
_exptl_crystal_F_000 1488
_exptl_crystal_size_max 0.19
_exptl_crystal_size_mid 0.08
_exptl_crystal_size_min 0.06
_refine_diff_density_max 1.080
_refine_diff_density_min -0.543
_refine_diff_density_rms 0.114
_refine_ls_extinction_coef na
_refine_ls_extinction_method none
_refine_ls_goodness_of_fit_ref 1.042
_refine_ls_hydrogen_treatment constr
_refine_ls_matrix_type full
_refine_ls_number_parameters 388
_refine_ls_number_reflns 5786
_refine_ls_number_restraints 0
_refine_ls_restrained_S_all 1.042
_refine_ls_R_factor_all 0.0563
_refine_ls_R_factor_gt 0.0379
_refine_ls_shift/su_max 0.002
_refine_ls_shift/su_mean 0.000
_refine_ls_structure_factor_coef Fsqd
_refine_ls_weighting_details 'calc w=1/[\s^2^(Fo^2^)+(0.0489P)^2^+0.1239P] where P=(Fo^2^+2Fc^2^)/3'
_refine_ls_weighting_scheme calc
_refine_ls_wR_factor_gt 0.0842
_refine_ls_wR_factor_ref 0.0920
_reflns_number_gt 4428
_reflns_number_total 5786
_reflns_threshold_expression >2sigma(I)
_cod_data_source_file jo9026484_si_003.cif
_cod_data_source_block (9)
_cod_depositor_comments
;
The following automatic conversions were performed:

'_chemical_melting_point' value 'not measured' was changed to '?' -
the value is undefined or not given.

Automatic conversion script
Id: cif_fix_values 1569 2011-02-09 13:29:24Z adriana 

The following automatic conversions were performed:

'_exptl_crystal_density_meas' value 'not measured' was changed to '?'
- the value is perceived as not measured.

Automatic conversion script
Id: cif_fix_values 3008 2015-01-20 13:52:24Z robertas 
;
_cod_database_code 4025309

loop_
_symmetry_equiv_pos_as_xyz
'x, y, z'
'-x, y+1/2, -z+1/2'
'-x, -y, -z'
'x, -y-1/2, z-1/2'

loop_
_atom_site_label
_atom_site_type_symbol
_atom_site_fract_x
_atom_site_fract_y
_atom_site_fract_z
_atom_site_U_iso_or_equiv
_atom_site_adp_type
_atom_site_occupancy
_atom_site_symmetry_multiplicity
_atom_site_calc_flag
_atom_site_refinement_flags
_atom_site_disorder_assembly
_atom_site_disorder_group
Te1 Te 0.287229(17) 1.047304(10) 0.98225(2) 0.02301(8) Uani 1 1 d . . .
S1 S 0.28535(7) 1.16404(4) 1.15727(9) 0.0301(2) Uani 1 1 d . . .
O1 O 0.24134(18) 0.98922(11) 0.8344(2) 0.0275(5) Uani 1 1 d . . .
B1 B 0.2794(3) 0.92306(18) 0.8063(4) 0.0237(8) Uani 1 1 d . . .
C1 C 0.1327(3) 1.04694(15) 1.0552(4) 0.0236(7) Uani 1 1 d . . .
H1A H 0.0829 1.0706 0.9871 0.028 Uiso 1 1 calc R . .
H1B H 0.1073 1.0019 1.0570 0.028 Uiso 1 1 calc R . .
C2 C 0.1262(3) 1.07606(18) 1.1984(4) 0.0342(8) Uani 1 1 d . . .
H2A H 0.0532 1.0692 1.2263 0.041 Uiso 1 1 calc R . .
H2B H 0.1771 1.0534 1.2667 0.041 Uiso 1 1 calc R . .
C3 C 0.1511(3) 1.14730(18) 1.2042(4) 0.0347(9) Uani 1 1 d . . .
H3A H 0.1447 1.1634 1.2998 0.042 Uiso 1 1 calc R . .
H3B H 0.0982 1.1705 1.1395 0.042 Uiso 1 1 calc R . .
C4 C 0.2612(3) 1.21542(18) 1.0059(4) 0.0358(9) Uani 1 1 d . . .
H4A H 0.2168 1.2524 1.0299 0.043 Uiso 1 1 calc R . .
H4B H 0.3306 1.2325 0.9815 0.043 Uiso 1 1 calc R . .
C5 C 0.2054(3) 1.18147(17) 0.8796(4) 0.0310(8) Uani 1 1 d . . .
H5A H 0.1336 1.1673 0.9016 0.037 Uiso 1 1 calc R . .
H5B H 0.1953 1.2123 0.8011 0.037 Uiso 1 1 calc R . .
C6 C 0.2667(3) 1.12371(17) 0.8343(4) 0.0294(8) Uani 1 1 d . . .
H6A H 0.3384 1.1382 0.8128 0.035 Uiso 1 1 calc R . .
H6B H 0.2289 1.1066 0.7469 0.035 Uiso 1 1 calc R . .
C7 C 0.3906(3) 0.92114(17) 0.7288(3) 0.0248(7) Uani 1 1 d . . .
C8 C 0.4618(3) 0.97109(17) 0.7161(4) 0.0285(8) Uani 1 1 d . . .
F8 F 0.44856(16) 1.02877(10) 0.7802(2) 0.0389(5) Uani 1 1 d . . .
C9 C 0.5523(3) 0.96763(17) 0.6451(4) 0.0293(8) Uani 1 1 d . . .
F9 F 0.61993(17) 1.01762(11) 0.6428(2) 0.0447(6) Uani 1 1 d . . .
C10 C 0.5742(3) 0.9114(2) 0.5787(4) 0.0333(9) Uani 1 1 d . . .
F10 F 0.66236(18) 0.90582(12) 0.5105(2) 0.0467(6) Uani 1 1 d . . .
C11 C 0.5068(3) 0.86001(17) 0.5878(4) 0.0297(8) Uani 1 1 d . . .
F11 F 0.52917(18) 0.80355(11) 0.5287(2) 0.0418(6) Uani 1 1 d . . .
C12 C 0.4192(3) 0.86544(16) 0.6622(3) 0.0248(7) Uani 1 1 d . . .
F12 F 0.36011(16) 0.81192(10) 0.6734(2) 0.0350(5) Uani 1 1 d . . .
C13 C 0.1833(2) 0.89589(15) 0.6899(3) 0.0221(7) Uani 1 1 d . . .
C14 C 0.1468(3) 0.93468(16) 0.5774(3) 0.0247(7) Uani 1 1 d . . .
F14 F 0.19260(17) 0.99233(9) 0.5583(2) 0.0338(5) Uani 1 1 d . . .
C15 C 0.0637(3) 0.91827(17) 0.4791(3) 0.0274(8) Uani 1 1 d . . .
F15 F 0.03164(19) 0.95836(10) 0.3728(2) 0.0395(5) Uani 1 1 d . . .
C16 C 0.0152(3) 0.85965(18) 0.4874(4) 0.0290(8) Uani 1 1 d . . .
F16 F -0.06548(17) 0.84169(11) 0.3922(2) 0.0422(6) Uani 1 1 d . . .
C17 C 0.0514(3) 0.81835(16) 0.5923(4) 0.0278(8) Uani 1 1 d . . .
F17 F 0.00459(17) 0.75986(10) 0.5987(2) 0.0414(5) Uani 1 1 d . . .
C18 C 0.1324(3) 0.83685(16) 0.6904(3) 0.0257(7) Uani 1 1 d . . .
F18 F 0.16191(17) 0.79303(9) 0.7909(2) 0.0342(5) Uani 1 1 d . . .
C19 C 0.2915(2) 0.88245(17) 0.9566(3) 0.0233(7) Uani 1 1 d . . .
C20 C 0.2028(3) 0.87579(17) 1.0307(3) 0.0269(8) Uani 1 1 d . . .
F20 F 0.10414(15) 0.89233(10) 0.9693(2) 0.0326(5) Uani 1 1 d . . .
C21 C 0.2052(3) 0.85154(17) 1.1641(4) 0.0292(8) Uani 1 1 d . . .
F21 F 0.11489(18) 0.84710(11) 1.2267(2) 0.0419(6) Uani 1 1 d . . .
C22 C 0.3014(3) 0.83292(18) 1.2318(4) 0.0348(9) Uani 1 1 d . . .
F22 F 0.3070(2) 0.81111(12) 1.3635(2) 0.0497(6) Uani 1 1 d . . .
C23 C 0.3923(3) 0.83807(18) 1.1643(4) 0.0341(9) Uani 1 1 d . . .
F23 F 0.48762(18) 0.81988(12) 1.2288(2) 0.0491(6) Uani 1 1 d . . .
C24 C 0.3861(3) 0.86298(17) 1.0300(4) 0.0291(8) Uani 1 1 d . . .
F24 F 0.48080(15) 0.86705(11) 0.9742(2) 0.0369(5) Uani 1 1 d . . .

loop_
_atom_site_aniso_label
_atom_site_aniso_U_11
_atom_site_aniso_U_22
_atom_site_aniso_U_33
_atom_site_aniso_U_23
_atom_site_aniso_U_13
_atom_site_aniso_U_12
Te1 0.02084(12) 0.02319(13) 0.02497(12) -0.00134(9) 0.00208(8) 0.00110(9)
S1 0.0306(5) 0.0313(5) 0.0278(4) -0.0032(4) 0.0002(4) -0.0020(4)
O1 0.0265(13) 0.0256(13) 0.0298(13) -0.0063(10) 0.0003(10) 0.0005(10)
B1 0.0215(18) 0.0228(19) 0.0267(19) -0.0036(15) 0.0020(15) 0.0009(16)
C1 0.0171(15) 0.0199(16) 0.0345(18) -0.0053(14) 0.0055(14) -0.0020(13)
C2 0.032(2) 0.033(2) 0.040(2) 0.0000(17) 0.0156(17) 0.0004(17)
C3 0.033(2) 0.040(2) 0.033(2) -0.0058(17) 0.0125(16) 0.0017(17)
C4 0.045(2) 0.0246(19) 0.039(2) 0.0016(16) 0.0056(18) -0.0061(17)
C5 0.038(2) 0.0249(18) 0.0298(19) 0.0015(14) 0.0010(16) 0.0035(16)
C6 0.0316(19) 0.031(2) 0.0257(18) 0.0023(14) 0.0046(15) 0.0051(16)
C7 0.0232(17) 0.0293(19) 0.0218(16) -0.0012(14) 0.0009(14) -0.0006(14)
C8 0.0252(18) 0.0323(19) 0.0277(18) -0.0015(15) 0.0018(15) 0.0016(15)
F8 0.0317(12) 0.0347(12) 0.0523(14) -0.0104(10) 0.0143(11) -0.0088(10)
C9 0.0218(17) 0.037(2) 0.0295(19) 0.0014(15) 0.0024(15) -0.0029(15)
F9 0.0335(12) 0.0490(14) 0.0535(15) 0.0056(12) 0.0137(11) -0.0105(11)
C10 0.0223(18) 0.054(3) 0.0241(18) 0.0041(17) 0.0051(15) 0.0046(17)
F10 0.0313(12) 0.0658(17) 0.0463(14) -0.0023(12) 0.0198(10) 0.0042(11)
C11 0.0296(19) 0.0323(19) 0.0273(18) -0.0039(15) 0.0025(15) 0.0091(16)
F11 0.0385(13) 0.0468(14) 0.0411(13) -0.0102(11) 0.0087(10) 0.0133(10)
C12 0.0240(17) 0.0261(18) 0.0239(17) -0.0009(14) -0.0004(14) -0.0013(14)
F12 0.0339(12) 0.0268(11) 0.0455(13) -0.0060(9) 0.0105(10) 0.0018(9)
C13 0.0184(16) 0.0228(17) 0.0252(17) -0.0018(13) 0.0026(13) 0.0029(13)
C14 0.0245(17) 0.0243(17) 0.0259(17) -0.0017(13) 0.0056(14) -0.0026(14)
F14 0.0396(12) 0.0270(11) 0.0349(11) 0.0047(9) 0.0035(10) -0.0088(9)
C15 0.0294(18) 0.030(2) 0.0226(17) 0.0031(14) 0.0033(14) 0.0048(15)
F15 0.0465(14) 0.0386(13) 0.0319(12) 0.0072(10) -0.0029(10) 0.0044(10)
C16 0.0197(17) 0.040(2) 0.0275(18) -0.0060(16) 0.0013(14) 0.0008(15)
F16 0.0354(12) 0.0524(15) 0.0364(12) -0.0012(10) -0.0080(10) -0.0068(11)
C17 0.0274(18) 0.0254(18) 0.0308(18) -0.0038(14) 0.0041(15) -0.0064(15)
F17 0.0435(13) 0.0315(12) 0.0477(13) 0.0014(10) -0.0033(11) -0.0162(10)
C18 0.0275(18) 0.0250(18) 0.0251(17) 0.0005(13) 0.0052(14) 0.0025(14)
F18 0.0398(12) 0.0260(11) 0.0357(11) 0.0051(9) -0.0021(9) -0.0024(9)
C19 0.0172(16) 0.0278(18) 0.0249(17) -0.0085(13) 0.0017(14) -0.0009(14)
C20 0.0264(18) 0.0268(18) 0.0272(18) -0.0056(14) 0.0016(15) 0.0000(15)
F20 0.0237(10) 0.0374(12) 0.0374(12) 0.0000(9) 0.0069(9) 0.0037(9)
C21 0.0312(19) 0.0313(19) 0.0269(18) -0.0066(15) 0.0114(15) -0.0084(16)
F21 0.0423(13) 0.0502(14) 0.0363(12) -0.0018(10) 0.0196(10) -0.0063(11)
C22 0.045(2) 0.037(2) 0.0217(18) -0.0005(15) 0.0023(16) -0.0112(18)
F22 0.0579(16) 0.0657(16) 0.0247(11) 0.0102(11) 0.0001(11) -0.0201(13)
C23 0.032(2) 0.037(2) 0.032(2) 0.0024(16) -0.0042(16) -0.0044(17)
F23 0.0358(13) 0.0695(16) 0.0394(13) 0.0178(12) -0.0094(10) -0.0062(12)
C24 0.0269(18) 0.033(2) 0.0283(18) -0.0002(15) 0.0064(15) -0.0041(15)
F24 0.0204(10) 0.0553(14) 0.0349(11) 0.0089(10) 0.0018(9) -0.0003(10)

loop_
_atom_type_symbol
_atom_type_description
_atom_type_scat_dispersion_real
_atom_type_scat_dispersion_imag
_atom_type_scat_source
C C 0.0033 0.0016 'International Tables Vol C Tables 4.2.6.8 and 6.1.1.4'
H H 0.0000 0.0000 'International Tables Vol C Tables 4.2.6.8 and 6.1.1.4'
B B 0.0013 0.0007 'International Tables Vol C Tables 4.2.6.8 and 6.1.1.4'
O O 0.0106 0.0060 'International Tables Vol C Tables 4.2.6.8 and 6.1.1.4'
F F 0.0171 0.0103 'International Tables Vol C Tables 4.2.6.8 and 6.1.1.4'
S S 0.1246 0.1234 'International Tables Vol C Tables 4.2.6.8 and 6.1.1.4'
Te Te -0.5308 1.6751 'International Tables Vol C Tables 4.2.6.8 and 6.1.1.4'

loop_
_geom_angle_atom_site_label_1
_geom_angle_atom_site_label_2
_geom_angle_atom_site_label_3
_geom_angle
_geom_angle_site_symmetry_1
_geom_angle_site_symmetry_3
_geom_angle_publ_flag
O1 Te1 C1 91.53(11) . . ?
O1 Te1 C6 88.11(12) . . ?
C1 Te1 C6 99.78(13) . . ?
O1 Te1 S1 157.59(7) . . ?
C1 Te1 S1 75.86(9) . . ?
C6 Te1 S1 76.16(10) . . ?
C4 S1 C3 103.22(19) . . ?
C4 S1 Te1 92.11(13) . . ?
C3 S1 Te1 92.55(12) . . ?
B1 O1 Te1 129.9(2) . . ?
O1 B1 C7 113.9(3) . . ?
O1 B1 C13 102.3(3) . . ?
C7 B1 C13 106.1(3) . . ?
O1 B1 C19 108.3(3) . . ?
C7 B1 C19 111.8(3) . . ?
C13 B1 C19 114.2(3) . . ?
C2 C1 Te1 115.6(2) . . ?
C2 C1 H1A 108.4 . . ?
Te1 C1 H1A 108.4 . . ?
C2 C1 H1B 108.4 . . ?
Te1 C1 H1B 108.4 . . ?
H1A C1 H1B 107.4 . . ?
C3 C2 C1 113.3(3) . . ?
C3 C2 H2A 108.9 . . ?
C1 C2 H2A 108.9 . . ?
C3 C2 H2B 108.9 . . ?
C1 C2 H2B 108.9 . . ?
H2A C2 H2B 107.7 . . ?
C2 C3 S1 111.8(3) . . ?
C2 C3 H3A 109.3 . . ?
S1 C3 H3A 109.3 . . ?
C2 C3 H3B 109.3 . . ?
S1 C3 H3B 109.3 . . ?
H3A C3 H3B 107.9 . . ?
C5 C4 S1 113.4(3) . . ?
C5 C4 H4A 108.9 . . ?
S1 C4 H4A 108.9 . . ?
C5 C4 H4B 108.9 . . ?
S1 C4 H4B 108.9 . . ?
H4A C4 H4B 107.7 . . ?
C6 C5 C4 113.2(3) . . ?
C6 C5 H5A 108.9 . . ?
C4 C5 H5A 108.9 . . ?
C6 C5 H5B 108.9 . . ?
C4 C5 H5B 108.9 . . ?
H5A C5 H5B 107.7 . . ?
C5 C6 Te1 115.5(2) . . ?
C5 C6 H6A 108.4 . . ?
Te1 C6 H6A 108.4 . . ?
C5 C6 H6B 108.4 . . ?
Te1 C6 H6B 108.4 . . ?
H6A C6 H6B 107.5 . . ?
C8 C7 C12 112.8(3) . . ?
C8 C7 B1 127.2(3) . . ?
C12 C7 B1 119.9(3) . . ?
F8 C8 C7 120.8(3) . . ?
F8 C8 C9 114.3(3) . . ?
C7 C8 C9 124.9(3) . . ?
F9 C9 C10 119.8(3) . . ?
F9 C9 C8 121.2(3) . . ?
C10 C9 C8 119.0(3) . . ?
F10 C10 C11 120.4(3) . . ?
F10 C10 C9 120.7(3) . . ?
C11 C10 C9 118.8(3) . . ?
F11 C11 C10 119.8(3) . . ?
F11 C11 C12 120.2(3) . . ?
C10 C11 C12 119.9(3) . . ?
F12 C12 C11 116.6(3) . . ?
F12 C12 C7 118.9(3) . . ?
C11 C12 C7 124.5(3) . . ?
C18 C13 C14 113.7(3) . . ?
C18 C13 B1 127.1(3) . . ?
C14 C13 B1 119.2(3) . . ?
F14 C14 C15 115.4(3) . . ?
F14 C14 C13 120.7(3) . . ?
C15 C14 C13 123.9(3) . . ?
F15 C15 C16 119.6(3) . . ?
F15 C15 C14 121.0(3) . . ?
C16 C15 C14 119.4(3) . . ?
F16 C16 C17 119.9(3) . . ?
F16 C16 C15 121.0(3) . . ?
C17 C16 C15 119.1(3) . . ?
F17 C17 C16 119.0(3) . . ?
F17 C17 C18 121.0(3) . . ?
C16 C17 C18 120.0(3) . . ?
F18 C18 C17 115.7(3) . . ?
F18 C18 C13 120.5(3) . . ?
C17 C18 C13 123.8(3) . . ?
C24 C19 C20 113.6(3) . . ?
C24 C19 B1 126.3(3) . . ?
C20 C19 B1 119.1(3) . . ?
F20 C20 C21 115.6(3) . . ?
F20 C20 C19 119.5(3) . . ?
C21 C20 C19 124.9(3) . . ?
F21 C21 C22 120.8(3) . . ?
F21 C21 C20 120.3(3) . . ?
C22 C21 C20 118.9(3) . . ?
F22 C22 C21 120.4(3) . . ?
F22 C22 C23 120.4(4) . . ?
C21 C22 C23 119.2(3) . . ?
F23 C23 C22 120.1(3) . . ?
F23 C23 C24 120.0(3) . . ?
C22 C23 C24 119.9(3) . . ?
F24 C24 C19 121.4(3) . . ?
F24 C24 C23 115.0(3) . . ?
C19 C24 C23 123.5(3) . . ?

loop_
_geom_bond_atom_site_label_1
_geom_bond_atom_site_label_2
_geom_bond_distance
_geom_bond_site_symmetry_2
_geom_bond_publ_flag
Te1 O1 1.912(2) . ?
Te1 C1 2.126(3) . ?
Te1 C6 2.133(3) . ?
Te1 S1 2.9579(9) . ?
S1 C4 1.809(4) . ?
S1 C3 1.819(4) . ?
O1 B1 1.491(4) . ?
B1 C7 1.647(5) . ?
B1 C13 1.661(5) . ?
B1 C19 1.670(5) . ?
C1 C2 1.516(5) . ?
C1 H1A 0.9900 . ?
C1 H1B 0.9900 . ?
C2 C3 1.515(5) . ?
C2 H2A 0.9900 . ?
C2 H2B 0.9900 . ?
C3 H3A 0.9900 . ?
C3 H3B 0.9900 . ?
C4 C5 1.516(5) . ?
C4 H4A 0.9900 . ?
C4 H4B 0.9900 . ?
C5 C6 1.514(5) . ?
C5 H5A 0.9900 . ?
C5 H5B 0.9900 . ?
C6 H6A 0.9900 . ?
C6 H6B 0.9900 . ?
C7 C8 1.384(5) . ?
C7 C12 1.389(5) . ?
C8 F8 1.367(4) . ?
C8 C9 1.384(5) . ?
C9 F9 1.344(4) . ?
C9 C10 1.374(5) . ?
C10 F10 1.346(4) . ?
C10 C11 1.371(5) . ?
C11 F11 1.348(4) . ?
C11 C12 1.374(5) . ?
C12 F12 1.348(4) . ?
C13 C18 1.385(5) . ?
C13 C14 1.391(4) . ?
C14 F14 1.351(4) . ?
C14 C15 1.379(5) . ?
C15 F15 1.350(4) . ?
C15 C16 1.369(5) . ?
C16 F16 1.349(4) . ?
C16 C17 1.369(5) . ?
C17 F17 1.355(4) . ?
C17 C18 1.372(5) . ?
C18 F18 1.354(4) . ?
C19 C24 1.380(5) . ?
C19 C20 1.387(4) . ?
C20 F20 1.361(4) . ?
C20 C21 1.378(5) . ?
C21 F21 1.338(4) . ?
C21 C22 1.369(5) . ?
C22 F22 1.343(4) . ?
C22 C23 1.372(5) . ?
C23 F23 1.346(4) . ?
C23 C24 1.388(5) . ?
C24 F24 1.354(4) . ?

loop_
_geom_torsion_atom_site_label_1
_geom_torsion_atom_site_label_2
_geom_torsion_atom_site_label_3
_geom_torsion_atom_site_label_4
_geom_torsion
_geom_torsion_site_symmetry_1
_geom_torsion_site_symmetry_2
_geom_torsion_site_symmetry_3
_geom_torsion_site_symmetry_4
_geom_torsion_publ_flag
O1 Te1 S1 C4 -44.1(2) . . . . ?
C1 Te1 S1 C4 -101.44(17) . . . . ?
C6 Te1 S1 C4 2.59(17) . . . . ?
O1 Te1 S1 C3 59.3(2) . . . . ?
C1 Te1 S1 C3 1.89(16) . . . . ?
C6 Te1 S1 C3 105.93(16) . . . . ?
C1 Te1 O1 B1 -117.8(3) . . . . ?
C6 Te1 O1 B1 142.4(3) . . . . ?
S1 Te1 O1 B1 -172.6(2) . . . . ?
Te1 O1 B1 C7 -80.7(3) . . . . ?
Te1 O1 B1 C13 165.3(2) . . . . ?
Te1 O1 B1 C19 44.4(4) . . . . ?
O1 Te1 C1 C2 167.2(3) . . . . ?
C6 Te1 C1 C2 -104.5(3) . . . . ?
S1 Te1 C1 C2 -31.5(2) . . . . ?
Te1 C1 C2 C3 64.7(4) . . . . ?
C1 C2 C3 S1 -59.6(4) . . . . ?
C4 S1 C3 C2 119.6(3) . . . . ?
Te1 S1 C3 C2 26.8(3) . . . . ?
C3 S1 C4 C5 -67.3(3) . . . . ?
Te1 S1 C4 C5 25.9(3) . . . . ?
S1 C4 C5 C6 -58.3(4) . . . . ?
C4 C5 C6 Te1 63.3(4) . . . . ?
O1 Te1 C6 C5 132.3(3) . . . . ?
C1 Te1 C6 C5 41.0(3) . . . . ?
S1 Te1 C6 C5 -31.6(2) . . . . ?
O1 B1 C7 C8 15.2(5) . . . . ?
C13 B1 C7 C8 127.0(4) . . . . ?
C19 B1 C7 C8 -108.0(4) . . . . ?
O1 B1 C7 C12 -162.3(3) . . . . ?
C13 B1 C7 C12 -50.5(4) . . . . ?
C19 B1 C7 C12 74.6(4) . . . . ?
C12 C7 C8 F8 -177.2(3) . . . . ?
B1 C7 C8 F8 5.2(5) . . . . ?
C12 C7 C8 C9 0.2(5) . . . . ?
B1 C7 C8 C9 -177.4(3) . . . . ?
F8 C8 C9 F9 0.5(5) . . . . ?
C7 C8 C9 F9 -177.0(3) . . . . ?
F8 C8 C9 C10 179.0(3) . . . . ?
C7 C8 C9 C10 1.4(6) . . . . ?
F9 C9 C10 F10 -0.4(5) . . . . ?
C8 C9 C10 F10 -178.9(3) . . . . ?
F9 C9 C10 C11 177.0(3) . . . . ?
C8 C9 C10 C11 -1.5(5) . . . . ?
F10 C10 C11 F11 0.2(5) . . . . ?
C9 C10 C11 F11 -177.2(3) . . . . ?
F10 C10 C11 C12 177.5(3) . . . . ?
C9 C10 C11 C12 0.1(5) . . . . ?
F11 C11 C12 F12 0.9(5) . . . . ?
C10 C11 C12 F12 -176.3(3) . . . . ?
F11 C11 C12 C7 178.9(3) . . . . ?
C10 C11 C12 C7 1.7(5) . . . . ?
C8 C7 C12 F12 176.2(3) . . . . ?
B1 C7 C12 F12 -6.0(5) . . . . ?
C8 C7 C12 C11 -1.8(5) . . . . ?
B1 C7 C12 C11 176.0(3) . . . . ?
O1 B1 C13 C18 -133.3(3) . . . . ?
C7 B1 C13 C18 107.0(4) . . . . ?
C19 B1 C13 C18 -16.6(5) . . . . ?
O1 B1 C13 C14 46.7(4) . . . . ?
C7 B1 C13 C14 -72.9(4) . . . . ?
C19 B1 C13 C14 163.5(3) . . . . ?
C18 C13 C14 F14 -176.4(3) . . . . ?
B1 C13 C14 F14 3.5(5) . . . . ?
C18 C13 C14 C15 3.6(5) . . . . ?
B1 C13 C14 C15 -176.4(3) . . . . ?
F14 C14 C15 F15 -0.4(5) . . . . ?
C13 C14 C15 F15 179.5(3) . . . . ?
F14 C14 C15 C16 177.6(3) . . . . ?
C13 C14 C15 C16 -2.5(5) . . . . ?
F15 C15 C16 F16 -1.2(5) . . . . ?
C14 C15 C16 F16 -179.2(3) . . . . ?
F15 C15 C16 C17 177.3(3) . . . . ?
C14 C15 C16 C17 -0.7(5) . . . . ?
F16 C16 C17 F17 -0.3(5) . . . . ?
C15 C16 C17 F17 -178.8(3) . . . . ?
F16 C16 C17 C18 -179.0(3) . . . . ?
C15 C16 C17 C18 2.4(5) . . . . ?
F17 C17 C18 F18 0.6(5) . . . . ?
C16 C17 C18 F18 179.3(3) . . . . ?
F17 C17 C18 C13 -179.9(3) . . . . ?
C16 C17 C18 C13 -1.1(5) . . . . ?
C14 C13 C18 F18 177.7(3) . . . . ?
B1 C13 C18 F18 -2.3(5) . . . . ?
C14 C13 C18 C17 -1.8(5) . . . . ?
B1 C13 C18 C17 178.2(3) . . . . ?
O1 B1 C19 C24 -110.4(4) . . . . ?
C7 B1 C19 C24 15.9(5) . . . . ?
C13 B1 C19 C24 136.4(3) . . . . ?
O1 B1 C19 C20 57.8(4) . . . . ?
C7 B1 C19 C20 -175.8(3) . . . . ?
C13 B1 C19 C20 -55.4(4) . . . . ?
C24 C19 C20 F20 -179.0(3) . . . . ?
B1 C19 C20 F20 11.4(5) . . . . ?
C24 C19 C20 C21 -0.8(5) . . . . ?
B1 C19 C20 C21 -170.5(3) . . . . ?
F20 C20 C21 F21 -1.8(5) . . . . ?
C19 C20 C21 F21 180.0(3) . . . . ?
F20 C20 C21 C22 179.0(3) . . . . ?
C19 C20 C21 C22 0.8(6) . . . . ?
F21 C21 C22 F22 -1.4(5) . . . . ?
C20 C21 C22 F22 177.8(3) . . . . ?
F21 C21 C22 C23 179.9(3) . . . . ?
C20 C21 C22 C23 -0.9(5) . . . . ?
F22 C22 C23 F23 1.5(6) . . . . ?
C21 C22 C23 F23 -179.8(3) . . . . ?
F22 C22 C23 C24 -177.5(3) . . . . ?
C21 C22 C23 C24 1.1(6) . . . . ?
C20 C19 C24 F24 -179.0(3) . . . . ?
B1 C19 C24 F24 -10.2(5) . . . . ?
C20 C19 C24 C23 1.0(5) . . . . ?
B1 C19 C24 C23 169.8(3) . . . . ?
F23 C23 C24 F24 -0.2(5) . . . . ?
C22 C23 C24 F24 178.8(3) . . . . ?
F23 C23 C24 C19 179.7(3) . . . . ?
C22 C23 C24 C19 -1.2(6) . . . . ?
